data_4324310
loop_
_publ_author_name
'Maximilian N. Kopylovich'
'Kamran T. Mahmudov'
'M. F\'atima C. Guedes da Silva'
'Pawe\/l J. Figiel'
'Yauhen Yu. Karabach'
'Maxim L. Kuznetsov'
'Konstantin V. Luzyanin'
'Armando J. L. Pombeiro'

_publ_section_title
;
 Ortho-Hydroxyphenylhydrazo-\b-Diketones: Tautomery, Coordination Ability,
 and Catalytic Activity of Their Copper(II) Complexes toward Oxidation of
 Cyclohexane and Benzylic Alcohols
;
_journal_name_full 'Inorganic Chemistry'
_journal_page_first 918
_journal_page_last 931
_journal_paper_doi 10.1021/ic101516k
_journal_volume 50
_journal_year 2011
_chemical_formula_moiety 'C12 H13 N3 O6'
_chemical_formula_sum 'C12 H13 N3 O6'
_chemical_formula_weight 295.25
_chemical_name_systematic
; 
 ? 
;
_space_group_IT_number 33
_symmetry_cell_setting orthorhombic
_symmetry_space_group_name_Hall 'P 2c -2n'
_symmetry_space_group_name_H-M 'P n a 21'
_atom_sites_solution_hydrogens geom
_atom_sites_solution_primary direct
_atom_sites_solution_secondary difmap
_audit_creation_method SHELXL-97
_cell_angle_alpha 90.00
_cell_angle_beta 90.00
_cell_angle_gamma 90.00
_cell_formula_units_Z 4
_cell_length_a 22.4633(5)
_cell_length_b 13.0385(13)
_cell_length_c 4.699(2)
_cell_measurement_reflns_used 961
_cell_measurement_temperature 299(2)
_cell_measurement_theta_max 21.32
_cell_measurement_theta_min 2.39
_cell_volume 1376.3(6)
_computing_cell_refinement 'Bruker SAINT'
_computing_data_collection 'Bruker APEX2'
_computing_data_reduction 'Bruker SAINT'
_computing_molecular_graphics 'Bruker SHELXTL'
_computing_publication_material 'Bruker SHELXTL'
_computing_structure_refinement 'SHELXL-97 (Sheldrick, 2008)'
_computing_structure_solution 'SHELXS-97 (Sheldrick, 2008)'
_diffrn_ambient_temperature 299(2)
_diffrn_measured_fraction_theta_full 0.985
_diffrn_measured_fraction_theta_max 0.985
_diffrn_measurement_device_type 'Bruker APEX-II CCD'
_diffrn_measurement_method '\f and \w scans'
_diffrn_radiation_monochromator graphite
_diffrn_radiation_source 'fine-focus sealed tube'
_diffrn_radiation_type MoK\a
_diffrn_radiation_wavelength 0.71073
_diffrn_reflns_av_R_equivalents 0.0706
_diffrn_reflns_av_sigmaI/netI 0.1263
_diffrn_reflns_limit_h_max 15
_diffrn_reflns_limit_h_min -29
_diffrn_reflns_limit_k_max 15
_diffrn_reflns_limit_k_min -16
_diffrn_reflns_limit_l_max 6
_diffrn_reflns_limit_l_min -4
_diffrn_reflns_number 7387
_diffrn_reflns_theta_full 27.62
_diffrn_reflns_theta_max 27.62
_diffrn_reflns_theta_min 3.12
_exptl_absorpt_coefficient_mu 0.116
_exptl_absorpt_correction_T_max 0.9816
_exptl_absorpt_correction_T_min 0.9496
_exptl_absorpt_correction_type multi-scan
_exptl_absorpt_process_details SADABS
_exptl_crystal_colour yellow
_exptl_crystal_density_diffrn 1.425
_exptl_crystal_description plate
_exptl_crystal_F_000 616
_exptl_crystal_size_max 0.45
_exptl_crystal_size_mid 0.18
_exptl_crystal_size_min 0.16
_refine_diff_density_max 0.215
_refine_diff_density_min -0.199
_refine_diff_density_rms 0.041
_refine_ls_abs_structure_details 'Flack H D (1983), Acta Cryst. A39, 876-881'
_refine_ls_abs_structure_Flack 3(3)
_refine_ls_extinction_method none
_refine_ls_goodness_of_fit_ref 0.944
_refine_ls_hydrogen_treatment constr
_refine_ls_matrix_type full
_refine_ls_number_parameters 192
_refine_ls_number_reflns 2828
_refine_ls_number_restraints 13
_refine_ls_restrained_S_all 0.956
_refine_ls_R_factor_all 0.1919
_refine_ls_R_factor_gt 0.0592
_refine_ls_shift/su_max 0.002
_refine_ls_shift/su_mean 0.000
_refine_ls_structure_factor_coef Fsqd
_refine_ls_weighting_details 'calc w=1/[\s^2^(Fo^2^)+(0.0581P)^2^+0.0000P] where P=(Fo^2^+2Fc^2^)/3'
_refine_ls_weighting_scheme calc
_refine_ls_wR_factor_gt 0.1122
_refine_ls_wR_factor_ref 0.1522
_reflns_number_gt 1142
_reflns_number_total 2828
_reflns_threshold_expression >2sigma(I)
_cod_data_source_file ic101516k_si_002_04.cif
_cod_data_source_block Compound5_299K
_cod_database_code 4324310

loop_
_symmetry_equiv_pos_as_xyz
'x, y, z'
'-x, -y, z+1/2'
'-x+1/2, y+1/2, z+1/2'
'x+1/2, -y+1/2, z'

loop_
_atom_site_label
_atom_site_type_symbol
_atom_site_fract_x
_atom_site_fract_y
_atom_site_fract_z
_atom_site_U_iso_or_equiv
_atom_site_adp_type
_atom_site_occupancy
_atom_site_symmetry_multiplicity
_atom_site_calc_flag
_atom_site_refinement_flags
C12 C 0.83178(19) 0.1546(3) 0.6236(10) 0.0435(12) Uani 1 1 d .
C13 C 0.8795(2) 0.1982(3) 0.7634(10) 0.0511(13) Uani 1 1 d .
H13 H 0.8734 0.2497 0.8973 0.061 Uiso 1 1 calc R
C14 C 0.9359(2) 0.1646(3) 0.7021(11) 0.0534(13) Uani 1 1 d .
C15 C 0.9469(2) 0.0889(4) 0.5094(12) 0.0594(14) Uani 1 1 d .
H15 H 0.9855 0.0658 0.4781 0.071 Uiso 1 1 calc R
C16 C 0.8998(2) 0.0469(4) 0.3612(11) 0.0549(15) Uani 1 1 d .
H16 H 0.9065 -0.0029 0.2233 0.066 Uiso 1 1 calc R
C11 C 0.8432(2) 0.0791(3) 0.4186(10) 0.0444(12) Uani 1 1 d .
C1 C 0.8299(2) -0.1905(4) -0.2738(14) 0.0725(16) Uani 1 1 d .
H1A H 0.8406 -0.2156 -0.0887 0.109 Uiso 1 1 calc R
H1B H 0.8572 -0.1374 -0.3292 0.109 Uiso 1 1 calc R
H1C H 0.8317 -0.2455 -0.4091 0.109 Uiso 1 1 calc R
C2 C 0.7679(2) -0.1480(3) -0.2653(11) 0.0491(12) Uani 1 1 d .
C3 C 0.7531(2) -0.0675(3) -0.0540(10) 0.0456(12) Uani 1 1 d .
C4 C 0.6926(2) -0.0269(4) -0.0040(13) 0.0628(15) Uani 1 1 d .
C5 C 0.5888(3) -0.0447(6) -0.090(2) 0.134(3) Uani 1 1 d U
H5A H 0.5613 -0.0988 -0.1438 0.161 Uiso 1 1 calc R
H5B H 0.5835 -0.0292 0.1102 0.161 Uiso 1 1 calc R
C6 C 0.5799(4) 0.0464(7) -0.265(2) 0.174(4) Uani 1 1 d U
H6A H 0.5856 0.1066 -0.1505 0.261 Uiso 1 1 calc R
H6B H 0.5402 0.0462 -0.3404 0.261 Uiso 1 1 calc R
H6C H 0.6081 0.0463 -0.4185 0.261 Uiso 1 1 calc R
N2 N 0.79312(17) 0.0409(3) 0.2784(8) 0.0502(11) Uani 1 1 d .
H2 H 0.7584 0.0649 0.3172 0.060 Uiso 1 1 calc R
N1 N 0.79929(15) -0.0325(3) 0.0851(8) 0.0470(10) Uani 1 1 d .
N3 N 0.9861(2) 0.2103(4) 0.8526(12) 0.0752(15) Uani 1 1 d .
O1 O 0.73070(14) -0.1801(2) -0.4290(7) 0.0686(11) Uani 1 1 d .
O10 O 0.77433(12) 0.1796(2) 0.6689(7) 0.0556(9) Uani 1 1 d .
O3 O 0.65134(17) -0.0744(4) -0.1521(10) 0.122(2) Uani 1 1 d .
O2 O 0.68138(13) 0.0400(3) 0.1605(9) 0.0776(12) Uani 1 1 d .
O31 O 0.97633(16) 0.2799(3) 1.0211(11) 0.1021(16) Uani 1 1 d .
O32 O 1.03518(16) 0.1766(3) 0.8078(13) 0.127(2) Uani 1 1 d .
H10 H 0.7679 0.2374 0.8331 0.190 Uiso 1 1 d .

loop_
_atom_site_aniso_label
_atom_site_aniso_U_11
_atom_site_aniso_U_22
_atom_site_aniso_U_33
_atom_site_aniso_U_23
_atom_site_aniso_U_13
_atom_site_aniso_U_12
C12 0.051(3) 0.041(3) 0.038(3) -0.008(3) -0.001(3) 0.000(2)
C13 0.069(3) 0.044(3) 0.040(3) -0.006(3) -0.006(3) -0.004(3)
C14 0.060(3) 0.047(3) 0.053(3) -0.006(3) -0.011(3) -0.001(3)
C15 0.060(3) 0.054(3) 0.064(4) -0.005(3) -0.002(3) 0.002(3)
C16 0.066(3) 0.043(3) 0.056(4) -0.017(3) 0.003(3) 0.006(3)
C11 0.049(3) 0.044(3) 0.040(3) -0.003(3) -0.003(3) -0.003(3)
C1 0.076(3) 0.059(3) 0.083(4) -0.022(3) 0.008(4) -0.004(3)
C2 0.068(3) 0.039(3) 0.040(3) -0.005(3) 0.010(3) -0.009(2)
C3 0.057(3) 0.042(3) 0.037(3) -0.011(3) 0.008(3) 0.000(2)
C4 0.061(4) 0.070(4) 0.057(4) -0.031(4) -0.002(3) -0.002(3)
C5 0.105(5) 0.154(6) 0.142(7) -0.060(6) -0.006(5) -0.009(5)
C6 0.135(6) 0.247(9) 0.140(8) -0.042(8) -0.011(6) 0.080(7)
N2 0.062(3) 0.049(2) 0.040(3) -0.016(2) 0.007(2) 0.0064(19)
N1 0.055(2) 0.043(2) 0.043(3) -0.006(2) 0.001(2) -0.0018(19)
N3 0.067(3) 0.061(3) 0.098(4) -0.011(3) -0.018(3) 0.002(3)
O1 0.076(2) 0.073(2) 0.057(3) -0.031(2) -0.002(2) -0.0039(19)
O10 0.0520(17) 0.063(2) 0.052(2) -0.0220(19) 0.0013(19) 0.0064(16)
O3 0.061(3) 0.155(4) 0.150(5) -0.094(4) 0.000(3) 0.011(3)
O2 0.061(2) 0.089(3) 0.083(3) -0.048(3) 0.002(2) 0.0004(19)
O31 0.086(3) 0.097(3) 0.124(4) -0.047(4) -0.009(3) -0.013(2)
O32 0.060(2) 0.120(4) 0.199(6) -0.069(4) -0.045(3) 0.027(2)

loop_
_atom_type_symbol
_atom_type_description
_atom_type_scat_dispersion_real
_atom_type_scat_dispersion_imag
_atom_type_scat_source
C C 0.0033 0.0016 'International Tables Vol C Tables 4.2.6.8 and 6.1.1.4'
H H 0.0000 0.0000 'International Tables Vol C Tables 4.2.6.8 and 6.1.1.4'
N N 0.0061 0.0033 'International Tables Vol C Tables 4.2.6.8 and 6.1.1.4'
O O 0.0106 0.0060 'International Tables Vol C Tables 4.2.6.8 and 6.1.1.4'

loop_
_geom_angle_atom_site_label_1
_geom_angle_atom_site_label_2
_geom_angle_atom_site_label_3
_geom_angle
O10 C12 C13 124.7(4)
O10 C12 C11 117.0(4)
C13 C12 C11 118.3(4)
C14 C13 C12 119.1(4)
C14 C13 H13 120.5
C12 C13 H13 120.5
C15 C14 C13 122.5(5)
C15 C14 N3 118.6(5)
C13 C14 N3 118.8(5)
C14 C15 C16 119.0(5)
C14 C15 H15 120.5
C16 C15 H15 120.5
C11 C16 C15 119.5(4)
C11 C16 H16 120.3
C15 C16 H16 120.3
C16 C11 N2 123.2(4)
C16 C11 C12 121.5(4)
N2 C11 C12 115.3(4)
C2 C1 H1A 109.5
C2 C1 H1B 109.5
H1A C1 H1B 109.5
C2 C1 H1C 109.5
H1A C1 H1C 109.5
H1B C1 H1C 109.5
O1 C2 C3 121.1(4)
O1 C2 C1 119.7(4)
C3 C2 C1 119.1(5)
N1 C3 C4 121.7(4)
N1 C3 C2 113.9(4)
C4 C3 C2 124.5(4)
O2 C4 O3 122.5(5)
O2 C4 C3 124.1(5)
O3 C4 C3 113.4(5)
C6 C5 O3 103.3(7)
C6 C5 H5A 111.1
O3 C5 H5A 111.1
C6 C5 H5B 111.1
O3 C5 H5B 111.1
H5A C5 H5B 109.1
C5 C6 H6A 109.5
C5 C6 H6B 109.5
H6A C6 H6B 109.5
C5 C6 H6C 109.5
H6A C6 H6C 109.5
H6B C6 H6C 109.5
N1 N2 C11 119.7(4)
N1 N2 H2 120.1
C11 N2 H2 120.1
C3 N1 N2 120.7(4)
O32 N3 O31 123.2(5)
O32 N3 C14 118.3(5)
O31 N3 C14 118.5(5)
C12 O10 H10 114.0
C4 O3 C5 116.2(5)

loop_
_geom_bond_atom_site_label_1
_geom_bond_atom_site_label_2
_geom_bond_distance
C12 O10 1.348(5)
C12 C13 1.379(6)
C12 C11 1.401(6)
C13 C14 1.373(5)
C13 H13 0.9300
C14 C15 1.362(6)
C14 N3 1.459(6)
C15 C16 1.379(6)
C15 H15 0.9300
C16 C11 1.365(6)
C16 H16 0.9300
C11 N2 1.396(5)
C1 C2 1.500(6)
C1 H1A 0.9600
C1 H1B 0.9600
C1 H1C 0.9600
C2 O1 1.211(5)
C2 C3 1.482(6)
C3 N1 1.308(5)
C3 C4 1.477(6)
C4 O2 1.193(6)
C4 O3 1.314(6)
C5 C6 1.457(12)
C5 O3 1.487(8)
C5 H5A 0.9700
C5 H5B 0.9700
C6 H6A 0.9600
C6 H6B 0.9600
C6 H6C 0.9600
N1 N2 1.327(4)
N2 H2 0.8600
N3 O32 1.204(5)
N3 O31 1.225(5)
O10 H10 1.088
